data_2229432
loop_
_publ_author_name
'Aghabozorg, Hossein'
'Bayan, Minoo'
'Mirzaei, Masoud'
'Notash, Behrouz'

_publ_section_title
;
 Propane-1,3-diaminium pyridine-2,5-dicarboxylate dimethyl sulfoxide
 monosolvate
;
_journal_coeditor_code JJ2074
_journal_issue 3
_journal_name_full 'Acta Crystallographica Section E'
_journal_page_first o610
_journal_paper_doi 10.1107/S1600536811004545
_journal_volume 67
_journal_year 2011
_chemical_formula_iupac 'C3 H12 N2 2+, C7 H3 N O4 2-, C2 H6 O S'
_chemical_formula_moiety 'C3 H12 N2 2+, C7 H3 N O4 2-, C2 H6 O S'
_chemical_formula_sum 'C12 H21 N3 O5 S'
_chemical_formula_weight 319.39
_chemical_name_systematic
;
Propane-1,3-diaminium pyridine-2,5-dicarboxylate dimethyl sulfoxide monosolvate
;
_space_group_IT_number 14
_symmetry_cell_setting monoclinic
_symmetry_space_group_name_Hall '-P 2yn'
_symmetry_space_group_name_H-M 'P 1 21/n 1'
_atom_sites_solution_hydrogens geom
_atom_sites_solution_primary direct
_atom_sites_solution_secondary difmap
_audit_creation_method SHELXL-97
_cell_angle_alpha 90.00
_cell_angle_beta 111.63(3)
_cell_angle_gamma 90.00
_cell_formula_units_Z 4
_cell_length_a 11.984(2)
_cell_length_b 10.346(2)
_cell_length_c 12.942(3)
_cell_measurement_reflns_used 4010
_cell_measurement_temperature 120(2)
_cell_measurement_theta_max 29.18
_cell_measurement_theta_min 2.60
_cell_volume 1491.6(6)
_computing_cell_refinement 'X-AREA (Stoe & Cie, 2005)'
_computing_data_collection 'X-AREA (Stoe & Cie, 2005)'
_computing_data_reduction 'X-AREA (Stoe & Cie, 2005)'
_computing_molecular_graphics 'ORTEP-3 for Windows (Farrugia, 1997)'
_computing_publication_material 'WinGX (Farrugia, 1999)'
_computing_structure_refinement 'SHELXL97 (Sheldrick, 2008)'
_computing_structure_solution 'SHELXS97 (Sheldrick, 2008)'
_diffrn_ambient_temperature 120(2)
_diffrn_detector_area_resol_mean 0.15
_diffrn_measured_fraction_theta_full 0.993
_diffrn_measured_fraction_theta_max 0.993
_diffrn_measurement_device_type 'STOE IPDS 2T'
_diffrn_measurement_method 'rotation method'
_diffrn_radiation_monochromator graphite
_diffrn_radiation_source 'fine-focus sealed tube'
_diffrn_radiation_type MoK\a
_diffrn_radiation_wavelength 0.71073
_diffrn_reflns_av_R_equivalents 0.0351
_diffrn_reflns_av_sigmaI/netI 0.0298
_diffrn_reflns_limit_h_max 14
_diffrn_reflns_limit_h_min -16
_diffrn_reflns_limit_k_max 14
_diffrn_reflns_limit_k_min -14
_diffrn_reflns_limit_l_max 17
_diffrn_reflns_limit_l_min -17
_diffrn_reflns_number 12249
_diffrn_reflns_theta_full 29.18
_diffrn_reflns_theta_max 29.18
_diffrn_reflns_theta_min 2.60
_exptl_absorpt_coefficient_mu 0.243
_exptl_absorpt_correction_type none
_exptl_crystal_colour colorless
_exptl_crystal_density_diffrn 1.422
_exptl_crystal_density_method 'not measured'
_exptl_crystal_description block
_exptl_crystal_F_000 680
_exptl_crystal_size_max 0.4
_exptl_crystal_size_mid 0.3
_exptl_crystal_size_min 0.3
_refine_diff_density_max 0.430
_refine_diff_density_min -0.341
_refine_ls_extinction_method none
_refine_ls_goodness_of_fit_ref 1.074
_refine_ls_hydrogen_treatment mixed
_refine_ls_matrix_type full
_refine_ls_number_parameters 216
_refine_ls_number_reflns 4010
_refine_ls_number_restraints 0
_refine_ls_restrained_S_all 1.074
_refine_ls_R_factor_all 0.0540
_refine_ls_R_factor_gt 0.0411
_refine_ls_shift/su_max 0.000
_refine_ls_shift/su_mean 0.000
_refine_ls_structure_factor_coef Fsqd
_refine_ls_weighting_details 'calc w=1/[\s^2^(Fo^2^)+(0.0447P)^2^+0.6814P] where P=(Fo^2^+2Fc^2^)/3'
_refine_ls_weighting_scheme calc
_refine_ls_wR_factor_gt 0.0906
_refine_ls_wR_factor_ref 0.0952
_reflns_number_gt 3380
_reflns_number_total 4010
_reflns_threshold_expression >2sigma(I)
_cod_data_source_file jj2074.cif
_cod_data_source_block I
_cod_original_sg_symbol_H-M 'P 21/n'
_cod_database_code 2229432
_cod_database_fobs_code 2229432

loop_
_symmetry_equiv_pos_as_xyz
'x, y, z'
'-x+1/2, y+1/2, -z+1/2'
'-x, -y, -z'
'x-1/2, -y-1/2, z-1/2'

loop_
_atom_site_type_symbol
_atom_site_label
_atom_site_fract_x
_atom_site_fract_y
_atom_site_fract_z
_atom_site_U_iso_or_equiv
_atom_site_adp_type
_atom_site_calc_flag
_atom_site_refinement_flags
_atom_site_occupancy
_atom_site_disorder_assembly
_atom_site_disorder_group
S S1 0.25330(3) 0.98812(3) 0.01042(3) 0.01677(10) Uani d . 1 . .
O O1 0.89632(10) 0.63514(12) 0.26504(10) 0.0237(2) Uani d . 1 . .
O O2 0.87767(10) 0.45057(12) 0.17030(11) 0.0271(3) Uani d . 1 . .
O O3 0.28902(9) 0.63320(10) 0.16349(8) 0.0147(2) Uani d . 1 . .
O O4 0.28589(9) 0.41856(10) 0.13819(8) 0.0145(2) Uani d . 1 . .
O O5 0.26031(11) 1.00924(11) 0.12737(9) 0.0216(2) Uani d . 1 . .
N N1 0.52969(11) 0.63725(11) 0.20599(10) 0.0136(2) Uani d . 1 . .
N N2 -0.08584(11) 0.67039(12) -0.18378(10) 0.0120(2) Uani d . 1 . .
H H2A -0.1484(18) 0.6233(18) -0.1797(15) 0.018(5) Uiso d . 1 . .
H H2B -0.1114(17) 0.7160(19) -0.2439(16) 0.019(5) Uiso d . 1 . .
H H2C -0.0253(19) 0.619(2) -0.1876(16) 0.024(5) Uiso d . 1 . .
N N3 0.09589(11) 0.71239(12) 0.22640(10) 0.0122(2) Uani d . 1 . .
H H3A 0.0361(18) 0.6692(19) 0.2400(15) 0.020(5) Uiso d . 1 . .
H H3B 0.1526(17) 0.6583(18) 0.2240(14) 0.013(4) Uiso d . 1 . .
H H3C 0.1289(18) 0.768(2) 0.2777(16) 0.021(5) Uiso d . 1 . .
C C1 0.83737(12) 0.54143(14) 0.20910(12) 0.0143(3) Uani d . 1 . .
C C2 0.70396(12) 0.53745(13) 0.18810(11) 0.0116(2) Uani d . 1 . .
C C3 0.63536(13) 0.43090(13) 0.13750(12) 0.0151(3) Uani d . 1 . .
H H3 0.6694 0.3631 0.1122 0.018 Uiso calc R 1 . .
C C4 0.51512(13) 0.42656(13) 0.12501(12) 0.0144(3) Uani d . 1 . .
H H4 0.4682 0.3550 0.0929 0.017 Uiso calc R 1 . .
C C5 0.46609(11) 0.53089(13) 0.16125(11) 0.0108(2) Uani d . 1 . .
C C6 0.33590(12) 0.52826(13) 0.15352(10) 0.0111(2) Uani d . 1 . .
C C7 0.64639(12) 0.63845(13) 0.21994(11) 0.0133(3) Uani d . 1 . .
H H7 0.6915 0.7109 0.2528 0.016 Uiso calc R 1 . .
C C8 -0.03989(13) 0.75898(13) -0.08677(11) 0.0144(3) Uani d . 1 . .
H H8A -0.1022 0.8202 -0.0896 0.017 Uiso calc R 1 . .
H H8B 0.0278 0.8073 -0.0907 0.017 Uiso calc R 1 . .
C C9 -0.00090(12) 0.68569(13) 0.02247(11) 0.0134(3) Uani d . 1 . .
H H9A 0.0622 0.6249 0.0264 0.016 Uiso calc R 1 . .
H H9B -0.0682 0.6374 0.0272 0.016 Uiso calc R 1 . .
C C10 0.04461(13) 0.78090(13) 0.11828(11) 0.0139(3) Uani d . 1 . .
H H10A 0.1056 0.8357 0.1084 0.017 Uiso calc R 1 . .
H H10B -0.0210 0.8357 0.1183 0.017 Uiso calc R 1 . .
C C11 0.37246(17) 0.88029(16) 0.02034(14) 0.0256(3) Uani d . 1 . .
H H11A 0.4460 0.9123 0.0744 0.038 Uiso calc R 1 . .
H H11B 0.3803 0.8739 -0.0507 0.038 Uiso calc R 1 . .
H H11C 0.3553 0.7965 0.0427 0.038 Uiso calc R 1 . .
C C12 0.31441(17) 1.13018(16) -0.02737(15) 0.0264(3) Uani d . 1 . .
H H12A 0.2650 1.2033 -0.0275 0.040 Uiso calc R 1 . .
H H12B 0.3167 1.1191 -0.1002 0.040 Uiso calc R 1 . .
H H12C 0.3943 1.1444 0.0253 0.040 Uiso calc R 1 . .

loop_
_atom_site_aniso_label
_atom_site_aniso_U_11
_atom_site_aniso_U_22
_atom_site_aniso_U_33
_atom_site_aniso_U_12
_atom_site_aniso_U_13
_atom_site_aniso_U_23
S1 0.01593(17) 0.01708(17) 0.01747(17) -0.00372(13) 0.00635(13) -0.00230(13)
O1 0.0141(5) 0.0294(6) 0.0311(6) -0.0076(5) 0.0125(5) -0.0101(5)
O2 0.0145(5) 0.0236(6) 0.0466(7) 0.0026(5) 0.0151(5) -0.0072(5)
O3 0.0106(4) 0.0155(5) 0.0186(5) 0.0014(4) 0.0061(4) -0.0011(4)
O4 0.0103(4) 0.0146(5) 0.0187(5) -0.0015(4) 0.0054(4) 0.0018(4)
O5 0.0245(6) 0.0222(5) 0.0223(5) -0.0018(4) 0.0137(4) -0.0039(4)
N1 0.0118(5) 0.0126(5) 0.0174(5) 0.0001(4) 0.0065(4) -0.0009(4)
N2 0.0098(5) 0.0133(5) 0.0133(5) -0.0003(4) 0.0046(4) -0.0006(4)
N3 0.0092(5) 0.0134(5) 0.0133(5) -0.0004(5) 0.0035(4) 0.0003(4)
C1 0.0103(6) 0.0176(6) 0.0164(6) 0.0004(5) 0.0064(5) 0.0038(5)
C2 0.0099(6) 0.0131(6) 0.0131(6) 0.0005(5) 0.0057(5) 0.0017(5)
C3 0.0139(6) 0.0126(6) 0.0208(6) 0.0015(5) 0.0087(5) -0.0021(5)
C4 0.0122(6) 0.0118(6) 0.0195(6) -0.0013(5) 0.0063(5) -0.0021(5)
C5 0.0085(6) 0.0121(6) 0.0124(5) 0.0006(5) 0.0044(5) 0.0022(5)
C6 0.0082(6) 0.0152(6) 0.0101(5) 0.0001(5) 0.0035(4) 0.0008(5)
C7 0.0116(6) 0.0114(6) 0.0172(6) -0.0021(5) 0.0056(5) -0.0021(5)
C8 0.0166(7) 0.0125(6) 0.0144(6) -0.0006(5) 0.0059(5) -0.0008(5)
C9 0.0121(6) 0.0132(6) 0.0145(6) -0.0004(5) 0.0047(5) 0.0000(5)
C10 0.0149(6) 0.0127(6) 0.0137(6) 0.0001(5) 0.0049(5) 0.0007(5)
C11 0.0380(10) 0.0197(7) 0.0261(8) 0.0078(7) 0.0201(7) 0.0009(6)
C12 0.0351(9) 0.0171(7) 0.0315(8) -0.0015(7) 0.0175(7) 0.0028(6)

loop_
_atom_type_symbol
_atom_type_description
_atom_type_scat_dispersion_real
_atom_type_scat_dispersion_imag
_atom_type_scat_source
C C 0.0033 0.0016 'International Tables Vol C Tables 4.2.6.8 and 6.1.1.4'
H H 0.0000 0.0000 'International Tables Vol C Tables 4.2.6.8 and 6.1.1.4'
N N 0.0061 0.0033 'International Tables Vol C Tables 4.2.6.8 and 6.1.1.4'
O O 0.0106 0.0060 'International Tables Vol C Tables 4.2.6.8 and 6.1.1.4'
S S 0.1246 0.1234 'International Tables Vol C Tables 4.2.6.8 and 6.1.1.4'

loop_
_geom_angle_atom_site_label_1
_geom_angle_atom_site_label_2
_geom_angle_atom_site_label_3
_geom_angle_site_symmetry_1
_geom_angle_site_symmetry_3
_geom_angle
_geom_angle_publ_flag
O5 S1 C11 . . 105.87(8) ?
O5 S1 C12 . . 106.25(7) ?
C11 S1 C12 . . 97.83(8) ?
C5 N1 C7 . . 117.60(12) ?
C8 N2 H2A . . 109.7(12) ?
C8 N2 H2B . . 108.8(13) ?
H2A N2 H2B . . 108.5(17) ?
C8 N2 H2C . . 110.5(12) ?
H2A N2 H2C . . 112.2(17) ?
H2B N2 H2C . . 107.1(17) ?
C10 N3 H3A . . 109.5(12) ?
C10 N3 H3B . . 108.8(11) ?
H3A N3 H3B . . 111.2(17) ?
C10 N3 H3C . . 108.6(13) ?
H3A N3 H3C . . 110.5(17) ?
H3B N3 H3C . . 108.1(17) ?
O2 C1 O1 . . 126.50(14) ?
O2 C1 C2 . . 116.52(13) ?
O1 C1 C2 . . 116.98(13) ?
C3 C2 C7 . . 117.59(12) ?
C3 C2 C1 . . 120.48(12) ?
C7 C2 C1 . . 121.92(12) ?
C2 C3 C4 . . 119.29(13) ?
C2 C3 H3 . . 120.4 ?
C4 C3 H3 . . 120.4 ?
C3 C4 C5 . . 118.97(13) ?
C3 C4 H4 . . 120.5 ?
C5 C4 H4 . . 120.5 ?
N1 C5 C4 . . 122.59(12) ?
N1 C5 C6 . . 116.55(11) ?
C4 C5 C6 . . 120.85(12) ?
O3 C6 O4 . . 126.18(12) ?
O3 C6 C5 . . 117.70(12) ?
O4 C6 C5 . . 116.11(12) ?
N1 C7 C2 . . 123.87(13) ?
N1 C7 H7 . . 118.1 ?
C2 C7 H7 . . 118.1 ?
N2 C8 C9 . . 111.69(11) ?
N2 C8 H8A . . 109.3 ?
C9 C8 H8A . . 109.3 ?
N2 C8 H8B . . 109.3 ?
C9 C8 H8B . . 109.3 ?
H8A C8 H8B . . 107.9 ?
C8 C9 C10 . . 109.33(12) ?
C8 C9 H9A . . 109.8 ?
C10 C9 H9A . . 109.8 ?
C8 C9 H9B . . 109.8 ?
C10 C9 H9B . . 109.8 ?
H9A C9 H9B . . 108.3 ?
N3 C10 C9 . . 111.05(11) ?
N3 C10 H10A . . 109.4 ?
C9 C10 H10A . . 109.4 ?
N3 C10 H10B . . 109.4 ?
C9 C10 H10B . . 109.4 ?
H10A C10 H10B . . 108.0 ?
S1 C11 H11A . . 109.5 ?
S1 C11 H11B . . 109.5 ?
H11A C11 H11B . . 109.5 ?
S1 C11 H11C . . 109.5 ?
H11A C11 H11C . . 109.5 ?
H11B C11 H11C . . 109.5 ?
S1 C12 H12A . . 109.5 ?
S1 C12 H12B . . 109.5 ?
H12A C12 H12B . . 109.5 ?
S1 C12 H12C . . 109.5 ?
H12A C12 H12C . . 109.5 ?
H12B C12 H12C . . 109.5 ?

loop_
_geom_bond_atom_site_label_1
_geom_bond_atom_site_label_2
_geom_bond_site_symmetry_2
_geom_bond_distance
_geom_bond_publ_flag
S1 O5 . 1.5007(12) ?
S1 C11 . 1.7791(17) ?
S1 C12 . 1.7888(17) ?
O1 C1 . 1.2594(18) ?
O2 C1 . 1.2442(19) ?
O3 C6 . 1.2508(17) ?
O4 C6 . 1.2645(17) ?
N1 C5 . 1.3423(17) ?
N1 C7 . 1.3427(18) ?
N2 C8 . 1.4866(18) ?
N2 H2A . 0.91(2) ?
N2 H2B . 0.86(2) ?
N2 H2C . 0.92(2) ?
N3 C10 . 1.4847(18) ?
N3 H3A . 0.91(2) ?
N3 H3B . 0.890(19) ?
N3 H3C . 0.86(2) ?
C1 C2 . 1.5204(19) ?
C2 C3 . 1.3867(19) ?
C2 C7 . 1.3955(18) ?
C3 C4 . 1.3904(19) ?
C3 H3 . 0.9300 ?
C4 C5 . 1.3905(18) ?
C4 H4 . 0.9300 ?
C5 C6 . 1.5265(18) ?
C7 H7 . 0.9300 ?
C8 C9 . 1.5182(19) ?
C8 H8A . 0.9700 ?
C8 H8B . 0.9700 ?
C9 C10 . 1.5189(19) ?
C9 H9A . 0.9700 ?
C9 H9B . 0.9700 ?
C10 H10A . 0.9700 ?
C10 H10B . 0.9700 ?
C11 H11A . 0.9600 ?
C11 H11B . 0.9600 ?
C11 H11C . 0.9600 ?
C12 H12A . 0.9600 ?
C12 H12B . 0.9600 ?
C12 H12C . 0.9600 ?

loop_
_geom_hbond_atom_site_label_D
_geom_hbond_atom_site_label_H
_geom_hbond_atom_site_label_A
_geom_hbond_site_symmetry_A
_geom_hbond_distance_DH
_geom_hbond_distance_HA
_geom_hbond_distance_DA
_geom_hbond_angle_DHA
_geom_hbond_publ_flag
N2 H2A O4 3_565 0.91(2) 1.96(2) 2.8260(16) 157.8(17) yes
N2 H2B O3 4_575 0.86(2) 2.06(2) 2.8461(17) 151.0(18) yes
N2 H2C O2 3_665 0.92(2) 1.84(2) 2.7385(17) 164.4(18) yes
N3 H3A O1 1_455 0.91(2) 1.85(2) 2.7369(17) 161.6(18) yes
N3 H3B O3 . 0.890(19) 2.073(19) 2.8427(16) 144.2(16) yes
N3 H3C O4 2 0.86(2) 1.96(2) 2.7925(17) 164.2(18) yes
C8 H8A O5 3_575 0.97 2.50 3.4614(19) 170 yes
C10 H10A O5 . 0.97 2.53 3.4718(19) 165 yes
C11 H11B O1 4_575 0.96 2.46 3.424(2) 178 yes

loop_
_geom_torsion_atom_site_label_1
_geom_torsion_atom_site_label_2
_geom_torsion_atom_site_label_3
_geom_torsion_atom_site_label_4
_geom_torsion_site_symmetry_1
_geom_torsion_site_symmetry_2
_geom_torsion_site_symmetry_3
_geom_torsion_site_symmetry_4
_geom_torsion
_geom_torsion_publ_flag
O2 C1 C2 C3 . . . . 6.0(2) ?
O1 C1 C2 C3 . . . . -173.18(13) ?
O2 C1 C2 C7 . . . . -175.04(14) ?
O1 C1 C2 C7 . . . . 5.8(2) ?
C7 C2 C3 C4 . . . . -2.7(2) ?
C1 C2 C3 C4 . . . . 176.36(13) ?
C2 C3 C4 C5 . . . . 1.6(2) ?
C7 N1 C5 C4 . . . . -2.97(19) ?
C7 N1 C5 C6 . . . . 175.99(11) ?
C3 C4 C5 N1 . . . . 1.4(2) ?
C3 C4 C5 C6 . . . . -177.55(12) ?
N1 C5 C6 O3 . . . . 16.67(17) ?
C4 C5 C6 O3 . . . . -164.35(13) ?
N1 C5 C6 O4 . . . . -162.89(12) ?
C4 C5 C6 O4 . . . . 16.09(18) ?
C5 N1 C7 C2 . . . . 1.7(2) ?
C3 C2 C7 N1 . . . . 1.1(2) ?
C1 C2 C7 N1 . . . . -177.95(13) ?
N2 C8 C9 C10 . . . . -179.79(11) ?
C8 C9 C10 N3 . . . . -173.86(11) ?

loop_
_cod_related_entry_id
_cod_related_entry_database
_cod_related_entry_code
1 ChemSpider 30656535
